data_9005507
loop_
_publ_author_name
'Kolitsch, U.'

_publ_section_title
;
 The crystal structure of trimounsite-(Y), (Y,REE)2Ti2SiO9:
 an unusual TiO6-based titanate chain
;
_journal_name_full 'European Journal of Mineralogy'
_journal_page_first 761
_journal_page_last 768
_journal_paper_doi 10.1127/0935-1221/2001/0013-0761
_journal_volume 13
_journal_year 2001
_chemical_formula_sum 'Er0.466 O9 Si Ti2 Y1.534'
_chemical_name_mineral Trimounsite-(Y)
_space_group_IT_number 14
_symmetry_space_group_name_Hall '-P 2ybc'
_symmetry_space_group_name_H-M 'P 1 21/c 1'
_cell_angle_alpha 90
_cell_angle_beta 95.69
_cell_angle_gamma 90
_cell_length_a 12.293
_cell_length_b 11.124
_cell_length_c 4.8610
_cell_formula_units_Z 4
_cell_volume 661.454
_database_code_amcsd 0006894
_exptl_crystal_density_diffrn 4.842
_cod_original_formula_sum '(Y1.534 Er.466) Ti2 Si O9'
_cod_database_code 9005507

loop_
_space_group_symop_operation_xyz
x,y,z
x,1/2-y,1/2+z
-x,1/2+y,1/2-z
-x,-y,-z

loop_
_atom_site_aniso_label
_atom_site_aniso_U_11
_atom_site_aniso_U_22
_atom_site_aniso_U_33
_atom_site_aniso_U_12
_atom_site_aniso_U_13
_atom_site_aniso_U_23
Y1 0.01340 0.01310 0.01321 0.00001 0.00079 0.00025
Er1 0.01340 0.01310 0.01321 0.00001 0.00079 0.00025
Y2 0.01340 0.01310 0.01335 -0.00008 0.00094 0.00042
Er2 0.01340 0.01310 0.01335 -0.00008 0.00094 0.00042
Ti1 0.01330 0.01470 0.01180 0.00050 0.00090 -0.00010
Ti2 0.01340 0.01400 0.01210 -0.00020 0.00130 0.00040
Si 0.01360 0.01400 0.01400 0.00000 0.00110 -0.00020
O1 0.01390 0.01720 0.01660 0.00170 0.00010 0.00030
O2 0.01660 0.01730 0.01850 -0.00140 0.00270 -0.00040
O3 0.01540 0.02010 0.01280 -0.00080 0.00010 0.00160
O4 0.01680 0.01290 0.01610 -0.00110 0.00550 -0.00240
O5 0.01650 0.01590 0.01720 -0.00070 0.00270 -0.00190
O6 0.01530 0.01520 0.01230 0.00250 0.00080 -0.00080
O7 0.01480 0.01610 0.01190 -0.00050 -0.00070 -0.00030
O8 0.01780 0.01460 0.01760 0.00140 0.00250 0.00200
O9 0.01510 0.01640 0.01260 -0.00200 0.00100 0.00060

loop_
_atom_site_label
_atom_site_fract_x
_atom_site_fract_y
_atom_site_fract_z
_atom_site_occupancy
_atom_site_U_iso_or_equiv
Y1 0.57800 0.86180 -0.01444 0.76400 0.01328
Er1 0.57800 0.86180 -0.01444 0.23600 0.01328
Y2 -0.06934 0.85876 0.05361 0.77000 0.01330
Er2 -0.06934 0.85876 0.05361 0.23000 0.01330
Ti1 0.36059 0.66364 -0.16513 1.00000 0.01331
Ti2 0.15006 0.66317 0.19889 1.00000 0.01313
Si 0.75231 0.90568 -0.42860 1.00000 0.01390
O1 0.64410 0.66400 -0.06230 1.00000 0.01600
O2 -0.13500 0.65930 0.00500 1.00000 0.01740
O3 0.75360 0.90150 -0.09380 1.00000 0.01620
O4 0.25439 0.55090 0.02110 1.00000 0.01500
O5 0.43790 0.54840 -0.30260 1.00000 0.01640
O6 0.44720 0.71160 0.16750 1.00000 0.01430
O7 0.25539 0.79230 0.01710 1.00000 0.01440
O8 0.06650 0.55230 0.32760 1.00000 0.01660
O9 0.06450 0.71060 -0.13380 1.00000 0.01470

loop_
_cod_related_entry_id
_cod_related_entry_database
_cod_related_entry_code
1 AMCSD 0006894
